data_2102363
loop_
_publ_author_name
'Marsh, Richard E.'

_publ_section_title
;
 Space group <i>Cc</i>: an update
;
_journal_issue 2
_journal_name_full 'Acta Crystallographica Section B'
_journal_page_first 252
_journal_page_last 253
_journal_paper_doi 10.1107/S0108768104003878
_journal_volume 60
_journal_year 2004
_chemical_formula_moiety 'C59 H56 O P2 Pd, C H3 O H'
_chemical_formula_sum 'C60 H60 O2 P2 Pd'
_space_group_crystal_system monoclinic
_space_group_IT_number 15
_space_group_name_Hall '-C 2yc'
_space_group_name_H-M_alt 'C 1 2/c 1'
_audit_creation_method CRYM
_cell_angle_alpha 90
_cell_angle_beta 92.08
_cell_angle_gamma 90
_cell_formula_units_Z 8
_cell_length_a 20.1150
_cell_length_b 11.6520
_cell_length_c 42.4810
_cell_volume 9950.136
_cod_data_source_file bk0142.cif
_cod_data_source_block KADQUB
_cod_depositor_comments
;
 Updating space group information and adding the symmetry operation list.

 Antanas Vaitkus,
 2018-06-14

 Adding the _cell_formula_units_Z data item.

 Antanas Vaitkus,
 2017-08-05

 Marking attached hydrogen atoms.

 Antanas Vaitkus,
 2017-03-27

  Added moiety chemical formula from Marsh (2004) paper.
  The summary chemical formula is calculated from moiety formula using
  AdHocParser
  (svn://www.crystallography.net/cod-tools/trunk/Formulae/AdHocParser.yp,
  revision 1441.)

  Andrius Merkys
  2013-11-11
;
_cod_original_sg_symbol_H-M C2/c
_cod_database_code 2102363

loop_
_space_group_symop_id
_space_group_symop_operation_xyz
1 x,y,z
2 -x,y,-z+1/2
3 -x,-y,-z
4 x,-y,z+1/2
5 x+1/2,y+1/2,z
6 -x+1/2,y+1/2,-z+1/2
7 -x+1/2,-y+1/2,-z
8 x+1/2,-y+1/2,z+1/2

loop_
_atom_site_label
_atom_site_type_symbol
_atom_site_fract_x
_atom_site_fract_y
_atom_site_fract_z
_atom_site_attached_hydrogens
Pd1 Pd 0.27325 0.23045 0.13730 0
P1 P 0.38395 0.17510 0.13620 0
P2 P 0.21115 0.09750 0.10665 0
O1 O 0.21785 0.49210 0.11425 0
C1 C 0.18705 0.41910 0.13120 0
C2 C 0.21495 0.36280 0.15880 0
C3 C 0.28135 0.38145 0.16865 0
C4 C 0.30770 0.36475 0.20060 0
C5 C 0.28245 0.28260 0.22070 0
C6 C 0.30780 0.27335 0.25140 0
C7 C 0.35835 0.34625 0.26215 0
C8 C 0.38355 0.42840 0.24210 0
C9 C 0.35820 0.43760 0.21130 0
C10 C 0.11765 0.39415 0.12030 0
C11 C 0.08885 0.43205 0.09410 0
C12 C 0.02315 0.40510 0.08045 0
C13 C 0.00575 0.45460 0.05155 0
C14 C -0.05550 0.42995 0.03695 0
C15 C -0.09925 0.35575 0.05120 0
C16 C -0.08180 0.30630 0.08005 0
C17 C -0.02060 0.33090 0.09470 0
C18 C 0.42285 0.17820 0.09795 0
C19 C 0.43225 0.29515 0.08270 0
C20 C 0.38580 0.38295 0.08490 0
C21 C 0.39560 0.48645 0.06955 0
C22 C 0.45185 0.50220 0.05190 0
C23 C 0.49825 0.41445 0.04975 0
C24 C 0.48840 0.31095 0.06515 0
C25 C 0.40540 0.02755 0.14700 0
C26 C 0.38630 -0.01335 0.17870 0
C27 C 0.32420 0.00810 0.19050 0
C28 C 0.30775 -0.03680 0.21945 0
C29 C 0.35335 -0.10325 0.23665 0
C30 C 0.41540 -0.12470 0.22480 0
C31 C 0.43190 -0.07975 0.19585 0
C32 C 0.44085 0.26070 0.16225 0
C33 C 0.50950 0.21395 0.16875 0
C34 C 0.52240 0.15250 0.19635 0
C35 C 0.58455 0.10355 0.20210 0
C36 C 0.63385 0.11585 0.18025 0
C37 C 0.62090 0.17725 0.15270 0
C38 C 0.55870 0.22630 0.14695 0
C39 C 0.26075 0.00585 0.08095 0
C40 C 0.22655 -0.09125 0.06295 0
C41 C 0.22865 -0.19995 0.07640 0
C42 C 0.19970 -0.29245 0.06045 0
C43 C 0.16870 -0.27625 0.03105 0
C44 C 0.16650 -0.16755 0.01760 0
C45 C 0.19545 -0.07500 0.03350 0
C46 C 0.14290 0.14400 0.07920 0
C47 C 0.16010 0.22230 0.05250 0
C48 C 0.12085 0.21730 0.02490 0
C49 C 0.13190 0.29350 0.00045 0
C50 C 0.18230 0.37465 0.00360 0
C51 C 0.22155 0.37960 0.03115 0
C52 C 0.21045 0.30345 0.05560 0
C53 C 0.16530 -0.00940 0.13025 0
C54 C 0.10920 0.03975 0.14810 0
C55 C 0.04430 0.03660 0.13565 0
C56 C -0.00695 0.08460 0.15235 0
C57 C 0.00665 0.13580 0.18145 0
C58 C 0.07150 0.13890 0.19380 0
C59 C 0.12275 0.09090 0.17720 0
O3 O 0.32180 0.64035 0.13075 1
C119 C 0.30845 0.70515 0.15855 3
H1 H 0.18835 0.31405 0.17030 0
H2 H 0.31070 0.40450 0.15355 0
H3 H 0.24830 0.23330 0.21340 0
H4 H 0.29070 0.21780 0.26500 0
H5 H 0.37545 0.34000 0.28295 0
H6 H 0.41775 0.47765 0.24930 0
H7 H 0.37525 0.49315 0.19775 0
H8 H 0.09220 0.34735 0.13330 0
H9 H 0.11275 0.48330 0.08275 0
H10 H 0.03535 0.50470 0.04190 0
H11 H -0.06735 0.46340 0.01740 0
H12 H -0.14065 0.33910 0.04125 0
H13 H -0.11140 0.25615 0.08965 0
H14 H -0.00875 0.29740 0.11425 0
H15 H 0.46610 0.14160 0.10035 0
H16 H 0.39590 0.13160 0.08340 0
H17 H 0.34780 0.37225 0.09680 0
H18 H 0.36425 0.54580 0.07100 0
H19 H 0.45845 0.57225 0.04150 0
H20 H 0.53625 0.42515 0.03780 0
H21 H 0.51980 0.25160 0.06365 0
H22 H 0.38500 -0.02315 0.13130 0
H23 H 0.45340 0.01905 0.14585 0
H24 H 0.29340 0.05300 0.17895 0
H25 H 0.26575 -0.02235 0.22750 0
H26 H 0.34220 -0.13360 0.25620 0
H27 H 0.44625 -0.16960 0.23640 0
H28 H 0.47385 -0.09425 0.18785 0
H29 H 0.44505 0.33690 0.15300 0
H30 H 0.41980 0.27025 0.18245 0
H31 H 0.48910 0.14420 0.21110 0
H32 H 0.59330 0.06200 0.22075 0
H33 H 0.67585 0.08265 0.18420 0
H34 H 0.65420 0.18555 0.13795 0
H35 H 0.55000 0.26780 0.12830 0
H36 H 0.28135 0.05585 0.06550 0
H37 H 0.29690 -0.02765 0.09400 0
H38 H 0.24965 -0.21090 0.09630 0
H39 H 0.20120 -0.36595 0.06955 0
H40 H 0.14910 -0.33880 0.02030 0
H41 H 0.14550 -0.15655 -0.00230 0
H42 H 0.19400 -0.00145 0.02445 0
H43 H 0.12200 0.07500 0.07015 0
H44 H 0.10950 0.18275 0.09155 0
H45 H 0.08680 0.16245 0.02280 0
H46 H 0.10535 0.29010 -0.01815 0
H47 H 0.18975 0.42615 -0.01290 0
H48 H 0.25560 0.43450 0.03330 0
H49 H 0.23705 0.30685 0.07425 0
H50 H 0.14765 -0.06925 0.11610 0
H51 H 0.19680 -0.04575 0.14525 0
H52 H 0.03515 0.00200 0.11605 0
H53 H -0.05075 0.08250 0.14395 0
H54 H -0.02805 0.16825 0.19270 0
H55 H 0.08070 0.17350 0.21350 0
H56 H 0.16665 0.09300 0.18555 0
